data_4309417
loop_
_publ_author_name
'David Sud'
'Robert McDonald'
'Neil R. Branda'

_publ_contact_author_address
; Department of Chemistry
  Simon Fraser University
  8888 University Drive
  Burnaby, BC  V5A 1S6
  Canada
;
_publ_contact_author_email nbranda@sfu.ca
_publ_contact_author_fax 1(604)2913594
_publ_contact_author_name 'Dr. Neil R. Branda'
_publ_contact_author_phone 1(604)2913765
_publ_section_title
;
Synthesis and Coordination Chemistry of a Photoswitchable Bis(phosphine)
Ligand
;
_journal_name_full 'Inorganic Chemistry'
_journal_page_first 5960
_journal_page_last 5962
_journal_paper_doi 10.1021/ic050429x
_journal_volume 44
_journal_year 2005
_chemical_formula_moiety 'C39 H28 Au2 Cl2 F6 P2 S2'
_chemical_formula_sum 'C39 H28 Au2 Cl2 F6 P2 S2'
_chemical_formula_weight 1201.51
_chemical_name_systematic
;
 ?
;
_space_group_IT_number 2
_symmetry_cell_setting triclinic
_symmetry_space_group_name_Hall '-P 1'
_symmetry_space_group_name_H-M 'P -1'
_atom_sites_solution_hydrogens geom
_atom_sites_solution_primary direct
_atom_sites_solution_secondary difmap
_audit_creation_method SHELXL-97
_cell_angle_alpha 83.1693(9)
_cell_angle_beta 76.9049(8)
_cell_angle_gamma 84.1473(9)
_cell_formula_units_Z 2
_cell_length_a 9.7100(6)
_cell_length_b 10.2317(6)
_cell_length_c 20.4590(12)
_cell_measurement_reflns_used 6666
_cell_measurement_temperature 193(2)
_cell_measurement_theta_max 26.38
_cell_measurement_theta_min 2.16
_cell_volume 1959.8(2)
_computing_cell_refinement 'Bruker SAINT (Bruker, 1997)'
_computing_data_collection 'Bruker SMART (Bruker, 1997)'
_computing_data_reduction 'Bruker SAINT (Bruker, 1997)'
_computing_molecular_graphics 'Bruker SHELXTL (Bruker, 1997)'
_computing_publication_material 'Bruker SHELXTL (Bruker, 1997)'
_computing_structure_refinement 'SHELXL-97 (Sheldrick, 1997)'
_computing_structure_solution 'SHELXS-97 (Sheldrick, 1990)'
_diffrn_ambient_temperature 193(2)
_diffrn_detector_area_resol_mean 8.192
_diffrn_measured_fraction_theta_full 0.992
_diffrn_measured_fraction_theta_max 0.992
_diffrn_measurement_device_type 'Bruker PLATFORM diffractometer/SMART 1000 CCD area detector'
_diffrn_measurement_method '\w scans'
_diffrn_radiation_monochromator graphite
_diffrn_radiation_source 'fine-focus sealed tube'
_diffrn_radiation_type MoK\a
_diffrn_radiation_wavelength 0.71073
_diffrn_reflns_av_R_equivalents 0.0209
_diffrn_reflns_av_sigmaI/netI 0.0319
_diffrn_reflns_limit_h_max 12
_diffrn_reflns_limit_h_min -12
_diffrn_reflns_limit_k_max 12
_diffrn_reflns_limit_k_min -12
_diffrn_reflns_limit_l_max 25
_diffrn_reflns_limit_l_min -25
_diffrn_reflns_number 15256
_diffrn_reflns_theta_full 26.39
_diffrn_reflns_theta_max 26.39
_diffrn_reflns_theta_min 1.03
_diffrn_standards_decay_% 0
_diffrn_standards_interval_time 0
_diffrn_standards_number 0
_exptl_absorpt_coefficient_mu 7.860
_exptl_absorpt_correction_T_max 0.1813
_exptl_absorpt_correction_T_min 0.1195
_exptl_absorpt_correction_type integration
_exptl_absorpt_process_details 'Bruker SHELXTL (Bruker, 1997)'
_exptl_crystal_colour colorless
_exptl_crystal_density_diffrn 2.036
_exptl_crystal_density_method 'not measured'
_exptl_crystal_description prism
_exptl_crystal_F_000 1140
_exptl_crystal_size_max 0.47
_exptl_crystal_size_mid 0.38
_exptl_crystal_size_min 0.33
_refine_diff_density_max 1.367
_refine_diff_density_min -0.566
_refine_diff_density_rms 0.096
_refine_ls_extinction_method none
_refine_ls_goodness_of_fit_ref 1.063
_refine_ls_hydrogen_treatment constr
_refine_ls_matrix_type full
_refine_ls_number_parameters 480
_refine_ls_number_reflns 7978
_refine_ls_number_restraints 0
_refine_ls_restrained_S_all 1.063
_refine_ls_R_factor_all 0.0249
_refine_ls_R_factor_gt 0.0214
_refine_ls_shift/su_max 0.001
_refine_ls_shift/su_mean 0.000
_refine_ls_structure_factor_coef Fsqd
_refine_ls_weighting_details 'calc w=1/[\s^2^(Fo^2^)+(0.0203P)^2^+1.6034P] where P=(Fo^2^+2Fc^2^)/3'
_refine_ls_weighting_scheme calc
_refine_ls_wR_factor_gt 0.0511
_refine_ls_wR_factor_ref 0.0542
_reflns_number_gt 7267
_reflns_number_total 7978
_reflns_threshold_expression I>2\s(I)
_cod_data_source_file ic050429xsi20050322_051605.cif
_cod_data_source_block 2o
_cod_depositor_comments
;
The following automatic conversions were performed:
'_symmetry_cell_setting' value 'Triclinic' changed to 'triclinic'
according to '/home/saulius/struct/CIF-dictionaries/cif_core.dic'
dictionary named 'cif_core.dic' version 2.4.1 from 2010-06-29.

Automatic conversion script
Id: cif_fix_enum 1527 2010-12-29 10:47:43Z saulius 
;
_cod_database_code 4309417

loop_
_symmetry_equiv_pos_as_xyz
'x, y, z'
'-x, -y, -z'

loop_
_atom_site_label
_atom_site_type_symbol
_atom_site_fract_x
_atom_site_fract_y
_atom_site_fract_z
_atom_site_U_iso_or_equiv
_atom_site_adp_type
_atom_site_occupancy
_atom_site_symmetry_multiplicity
_atom_site_calc_flag
_atom_site_refinement_flags
_atom_site_disorder_assembly
_atom_site_disorder_group
Au1 Au -0.107451(12) 0.280844(12) 0.187750(7) 0.02762(4) Uani 1 1 d . . .
Au2 Au 0.254819(14) -0.258778(13) 0.497809(6) 0.02997(4) Uani 1 1 d . . .
Cl1 Cl -0.33996(9) 0.23395(10) 0.21769(5) 0.0422(2) Uani 1 1 d . . .
Cl2 Cl 0.22655(11) -0.43271(10) 0.57949(5) 0.0447(2) Uani 1 1 d . . .
S1 S 0.14491(8) 0.02287(8) 0.15703(5) 0.03058(18) Uani 1 1 d . . .
S2 S 0.53146(9) -0.29567(8) 0.35992(4) 0.02837(17) Uani 1 1 d . . .
P1 P 0.12155(9) 0.31881(8) 0.16079(5) 0.02565(17) Uani 1 1 d . . .
P2 P 0.28757(9) -0.09748(9) 0.41392(4) 0.02636(18) Uani 1 1 d . . .
F1 F 0.7982(2) -0.2856(2) 0.11111(10) 0.0371(5) Uani 1 1 d . . .
F2 F 0.8812(2) -0.1607(2) 0.16978(11) 0.0405(5) Uani 1 1 d . . .
F3 F 0.8936(2) -0.1086(2) 0.01690(11) 0.0464(6) Uani 1 1 d . . .
F4 F 0.8640(2) 0.0442(2) 0.08546(12) 0.0444(5) Uani 1 1 d . . .
F5 F 0.6273(2) -0.0884(2) 0.01365(10) 0.0377(5) Uani 1 1 d . . .
F6 F 0.6434(2) 0.1099(2) 0.03670(11) 0.0385(5) Uani 1 1 d . . .
C1 C 0.5636(3) -0.0505(3) 0.12859(15) 0.0210(6) Uani 1 1 d . . .
C2 C 0.6329(3) -0.1287(3) 0.17008(16) 0.0220(6) Uani 1 1 d . . .
C3 C 0.7831(3) -0.1626(3) 0.13280(17) 0.0274(7) Uani 1 1 d . . .
C4 C 0.8070(4) -0.0603(4) 0.07105(18) 0.0319(8) Uani 1 1 d . . .
C5 C 0.6567(3) -0.0188(3) 0.06064(16) 0.0277(7) Uani 1 1 d . . .
C10 C 0.3034(4) -0.2199(4) 0.1452(3) 0.0498(11) Uani 1 1 d . . .
H10A H 0.3953 -0.2533 0.1193 0.060 Uiso 1 1 calc R . .
H10B H 0.2278 -0.2390 0.1239 0.060 Uiso 1 1 calc R . .
H10C H 0.2879 -0.2631 0.1913 0.060 Uiso 1 1 calc R . .
C11 C 0.3021(3) -0.0738(3) 0.14661(17) 0.0264(7) Uani 1 1 d . . .
C12 C 0.4132(3) 0.0017(3) 0.14065(15) 0.0214(6) Uani 1 1 d . . .
C13 C 0.3711(3) 0.1375(3) 0.14480(16) 0.0253(7) Uani 1 1 d . . .
H13 H 0.4357 0.2029 0.1417 0.030 Uiso 1 1 calc R . .
C14 C 0.2278(3) 0.1648(3) 0.15379(16) 0.0242(6) Uani 1 1 d . . .
C20 C 0.7351(4) -0.3950(3) 0.25715(18) 0.0354(8) Uani 1 1 d . . .
H20A H 0.7162 -0.4309 0.2180 0.042 Uiso 1 1 calc R . .
H20B H 0.7317 -0.4648 0.2945 0.042 Uiso 1 1 calc R . .
H20C H 0.8293 -0.3609 0.2453 0.042 Uiso 1 1 calc R . .
C21 C 0.6253(3) -0.2853(3) 0.27801(16) 0.0250(6) Uani 1 1 d . . .
C22 C 0.5782(3) -0.1735(3) 0.24126(15) 0.0222(6) Uani 1 1 d . . .
C23 C 0.4635(3) -0.1000(3) 0.28138(16) 0.0259(7) Uani 1 1 d . . .
H23 H 0.4176 -0.0213 0.2642 0.031 Uiso 1 1 calc R . .
C24 C 0.4262(3) -0.1533(3) 0.34659(16) 0.0259(7) Uani 1 1 d . . .
C31 C 0.1797(4) 0.3964(3) 0.22442(19) 0.0301(7) Uani 1 1 d . . .
C32 C 0.0880(4) 0.4102(4) 0.2861(2) 0.0386(8) Uani 1 1 d . . .
H32 H -0.0066 0.3860 0.2935 0.046 Uiso 1 1 calc R . .
C33 C 0.1339(5) 0.4597(4) 0.3375(2) 0.0472(10) Uani 1 1 d . . .
H33 H 0.0707 0.4696 0.3798 0.057 Uiso 1 1 calc R . .
C34 C 0.2716(5) 0.4941(4) 0.3267(2) 0.0469(10) Uani 1 1 d . . .
H34 H 0.3038 0.5263 0.3619 0.056 Uiso 1 1 calc R . .
C35 C 0.3624(4) 0.4817(4) 0.2650(3) 0.0496(11) Uani 1 1 d . . .
H35 H 0.4570 0.5057 0.2577 0.059 Uiso 1 1 calc R . .
C36 C 0.3168(4) 0.4344(4) 0.2133(2) 0.0413(9) Uani 1 1 d . . .
H36 H 0.3792 0.4281 0.1706 0.050 Uiso 1 1 calc R . .
C41 C 0.1780(4) 0.4205(3) 0.08188(18) 0.0303(7) Uani 1 1 d . . .
C42 C 0.2963(5) 0.3891(4) 0.0333(2) 0.0452(10) Uani 1 1 d . . .
H42 H 0.3518 0.3085 0.0395 0.054 Uiso 1 1 calc R . .
C43 C 0.3355(5) 0.4741(4) -0.0248(2) 0.0524(11) Uani 1 1 d . . .
H43 H 0.4171 0.4514 -0.0581 0.063 Uiso 1 1 calc R . .
C44 C 0.2562(5) 0.5908(4) -0.0339(2) 0.0500(11) Uani 1 1 d . . .
H44 H 0.2836 0.6498 -0.0732 0.060 Uiso 1 1 calc R . .
C45 C 0.1389(6) 0.6215(5) 0.0132(3) 0.0721(16) Uani 1 1 d . . .
H45 H 0.0836 0.7020 0.0064 0.087 Uiso 1 1 calc R . .
C46 C 0.0982(5) 0.5378(4) 0.0709(3) 0.0628(14) Uani 1 1 d . . .
H46 H 0.0150 0.5607 0.1033 0.075 Uiso 1 1 calc R . .
C51 C 0.3348(4) 0.0572(3) 0.43377(17) 0.0303(7) Uani 1 1 d . . .
C52 C 0.4445(4) 0.1251(4) 0.39303(19) 0.0371(8) Uani 1 1 d . . .
H52 H 0.4995 0.0895 0.3536 0.044 Uiso 1 1 calc R . .
C53 C 0.4736(5) 0.2452(4) 0.4100(2) 0.0434(9) Uani 1 1 d . . .
H53 H 0.5498 0.2910 0.3824 0.052 Uiso 1 1 calc R . .
C54 C 0.3928(5) 0.2987(4) 0.4664(2) 0.0446(10) Uani 1 1 d . . .
H54 H 0.4126 0.3814 0.4775 0.054 Uiso 1 1 calc R . .
C55 C 0.2834(5) 0.2320(4) 0.5067(2) 0.0507(11) Uani 1 1 d . . .
H55 H 0.2277 0.2691 0.5455 0.061 Uiso 1 1 calc R . .
C56 C 0.2537(5) 0.1109(4) 0.49106(19) 0.0443(10) Uani 1 1 d . . .
H56 H 0.1785 0.0649 0.5193 0.053 Uiso 1 1 calc R . .
C61 C 0.1331(4) -0.0601(3) 0.37650(16) 0.0280(7) Uani 1 1 d . . .
C62 C 0.0786(4) -0.1637(4) 0.3549(2) 0.0407(9) Uani 1 1 d . . .
H62 H 0.1242 -0.2501 0.3587 0.049 Uiso 1 1 calc R . .
C63 C -0.0413(5) -0.1425(5) 0.3281(2) 0.0497(10) Uani 1 1 d . . .
H63 H -0.0759 -0.2138 0.3124 0.060 Uiso 1 1 calc R . .
C64 C -0.1106(4) -0.0189(5) 0.3239(2) 0.0452(10) Uani 1 1 d . . .
H64 H -0.1937 -0.0049 0.3060 0.054 Uiso 1 1 calc R . .
C65 C -0.0590(4) 0.0846(4) 0.3458(2) 0.0432(9) Uani 1 1 d . . .
H65 H -0.1072 0.1700 0.3431 0.052 Uiso 1 1 calc R . .
C66 C 0.0633(4) 0.0654(4) 0.37170(18) 0.0345(8) Uani 1 1 d . . .
H66 H 0.0990 0.1376 0.3860 0.041 Uiso 1 1 calc R . .

loop_
_atom_site_aniso_label
_atom_site_aniso_U_11
_atom_site_aniso_U_22
_atom_site_aniso_U_33
_atom_site_aniso_U_23
_atom_site_aniso_U_13
_atom_site_aniso_U_12
Au1 0.01825(7) 0.02923(7) 0.03517(8) -0.00544(5) -0.00571(5) 0.00166(5)
Au2 0.03390(8) 0.03188(8) 0.02090(7) 0.00044(5) -0.00080(5) -0.00251(6)
Cl1 0.0216(4) 0.0574(6) 0.0467(5) -0.0052(4) -0.0046(4) -0.0054(4)
Cl2 0.0551(6) 0.0390(5) 0.0341(5) 0.0084(4) -0.0024(4) -0.0064(4)
S1 0.0194(4) 0.0244(4) 0.0472(5) -0.0026(4) -0.0059(3) -0.0025(3)
S2 0.0333(4) 0.0280(4) 0.0221(4) 0.0012(3) -0.0059(3) 0.0014(3)
P1 0.0196(4) 0.0220(4) 0.0348(5) -0.0036(3) -0.0060(3) 0.0021(3)
P2 0.0290(4) 0.0285(4) 0.0197(4) -0.0027(3) -0.0018(3) -0.0013(3)
F1 0.0358(11) 0.0331(11) 0.0361(11) -0.0064(9) 0.0011(9) 0.0107(9)
F2 0.0231(10) 0.0593(14) 0.0398(12) 0.0037(10) -0.0123(9) -0.0043(9)
F3 0.0310(11) 0.0627(15) 0.0328(12) 0.0010(10) 0.0098(9) 0.0111(10)
F4 0.0343(12) 0.0484(13) 0.0503(14) 0.0052(11) -0.0078(10) -0.0166(10)
F5 0.0393(12) 0.0511(13) 0.0230(10) -0.0085(9) -0.0071(9) 0.0017(10)
F6 0.0360(11) 0.0341(11) 0.0372(12) 0.0124(9) -0.0002(9) -0.0006(9)
C1 0.0216(15) 0.0207(15) 0.0203(15) -0.0028(12) -0.0027(12) -0.0031(12)
C2 0.0187(14) 0.0212(15) 0.0245(16) -0.0042(12) -0.0009(12) -0.0012(12)
C3 0.0201(15) 0.0339(18) 0.0273(17) -0.0023(14) -0.0049(13) 0.0008(13)
C4 0.0225(16) 0.039(2) 0.0292(18) -0.0009(15) 0.0028(13) 0.0006(14)
C5 0.0270(17) 0.0298(17) 0.0244(16) -0.0010(13) -0.0030(13) -0.0005(13)
C10 0.035(2) 0.0261(19) 0.089(3) -0.008(2) -0.012(2) -0.0032(16)
C11 0.0255(16) 0.0219(16) 0.0304(17) -0.0025(13) -0.0039(13) -0.0007(13)
C12 0.0224(15) 0.0231(15) 0.0170(14) 0.0009(12) -0.0034(11) 0.0009(12)
C13 0.0232(16) 0.0229(16) 0.0296(17) -0.0012(13) -0.0059(13) -0.0016(12)
C14 0.0225(16) 0.0206(15) 0.0285(17) -0.0010(12) -0.0046(13) -0.0013(12)
C20 0.039(2) 0.0291(18) 0.0329(19) 0.0006(15) -0.0051(16) 0.0095(15)
C21 0.0241(16) 0.0267(16) 0.0240(16) -0.0039(13) -0.0045(13) -0.0010(13)
C22 0.0204(15) 0.0245(16) 0.0221(15) -0.0031(12) -0.0056(12) -0.0003(12)
C23 0.0259(16) 0.0265(16) 0.0235(16) -0.0012(13) -0.0039(13) 0.0017(13)
C24 0.0259(16) 0.0277(17) 0.0229(16) -0.0017(13) -0.0041(13) -0.0005(13)
C31 0.0254(17) 0.0217(16) 0.044(2) -0.0049(14) -0.0100(15) 0.0026(13)
C32 0.0323(19) 0.038(2) 0.046(2) -0.0117(17) -0.0054(16) -0.0059(16)
C33 0.054(3) 0.049(2) 0.041(2) -0.0123(19) -0.0094(19) -0.009(2)
C34 0.054(3) 0.038(2) 0.058(3) -0.0128(19) -0.027(2) -0.0009(19)
C35 0.033(2) 0.041(2) 0.081(3) -0.022(2) -0.019(2) -0.0015(17)
C36 0.0287(19) 0.039(2) 0.057(3) -0.0177(18) -0.0042(17) -0.0036(16)
C41 0.0243(16) 0.0273(17) 0.040(2) 0.0012(15) -0.0106(14) -0.0013(13)
C42 0.053(2) 0.034(2) 0.040(2) 0.0021(17) -0.0012(19) 0.0082(18)
C43 0.064(3) 0.048(3) 0.039(2) 0.0011(19) -0.003(2) 0.001(2)
C44 0.061(3) 0.043(2) 0.048(2) 0.0162(19) -0.022(2) -0.016(2)
C45 0.069(3) 0.043(3) 0.085(4) 0.025(3) -0.004(3) 0.017(2)
C46 0.047(3) 0.047(3) 0.076(3) 0.017(2) 0.005(2) 0.017(2)
C51 0.0353(19) 0.0325(18) 0.0248(17) -0.0035(14) -0.0088(14) -0.0043(15)
C52 0.038(2) 0.043(2) 0.0303(19) -0.0094(16) -0.0020(15) -0.0071(16)
C53 0.048(2) 0.044(2) 0.038(2) -0.0014(17) -0.0063(18) -0.0161(18)
C54 0.060(3) 0.037(2) 0.043(2) -0.0106(17) -0.018(2) -0.0093(19)
C55 0.066(3) 0.050(3) 0.037(2) -0.0196(19) -0.005(2) -0.008(2)
C56 0.053(2) 0.051(2) 0.0267(19) -0.0113(17) 0.0047(17) -0.017(2)
C61 0.0282(17) 0.0304(17) 0.0236(16) -0.0029(13) -0.0028(13) 0.0000(14)
C62 0.041(2) 0.035(2) 0.049(2) -0.0109(17) -0.0144(18) 0.0001(16)
C63 0.045(2) 0.055(3) 0.056(3) -0.012(2) -0.018(2) -0.009(2)
C64 0.036(2) 0.062(3) 0.036(2) -0.0026(19) -0.0085(17) -0.0001(19)
C65 0.041(2) 0.046(2) 0.037(2) 0.0030(18) -0.0049(17) 0.0075(18)
C66 0.038(2) 0.0329(19) 0.0302(18) -0.0025(15) -0.0036(15) -0.0032(15)

loop_
_atom_type_symbol
_atom_type_description
_atom_type_scat_dispersion_real
_atom_type_scat_dispersion_imag
_atom_type_scat_source
C C 0.0033 0.0016 'International Tables Vol C Tables 4.2.6.8 and 6.1.1.4'
H H 0.0000 0.0000 'International Tables Vol C Tables 4.2.6.8 and 6.1.1.4'
F F 0.0171 0.0103 'International Tables Vol C Tables 4.2.6.8 and 6.1.1.4'
P P 0.1023 0.0942 'International Tables Vol C Tables 4.2.6.8 and 6.1.1.4'
S S 0.1246 0.1234 'International Tables Vol C Tables 4.2.6.8 and 6.1.1.4'
Cl Cl 0.1484 0.1585 'International Tables Vol C Tables 4.2.6.8 and 6.1.1.4'
Au Au -2.0133 8.8022 'International Tables Vol C Tables 4.2.6.8 and 6.1.1.4'

loop_
_geom_angle_atom_site_label_1
_geom_angle_atom_site_label_2
_geom_angle_atom_site_label_3
_geom_angle
_geom_angle_site_symmetry_1
_geom_angle_site_symmetry_3
_geom_angle_publ_flag
P1 Au1 Cl1 177.68(3) . . ?
P2 Au2 Cl2 176.73(3) . . ?
C11 S1 C14 92.71(15) . . ?
C21 S2 C24 93.05(15) . . ?
C14 P1 C41 106.60(16) . . ?
C14 P1 C31 104.77(15) . . ?
C41 P1 C31 105.75(16) . . ?
C14 P1 Au1 109.56(11) . . ?
C41 P1 Au1 115.51(11) . . ?
C31 P1 Au1 113.87(12) . . ?
C24 P2 C51 107.25(16) . . ?
C24 P2 C61 104.50(15) . . ?
C51 P2 C61 106.97(16) . . ?
C24 P2 Au2 108.69(11) . . ?
C51 P2 Au2 116.53(11) . . ?
C61 P2 Au2 112.14(11) . . ?
C2 C1 C12 129.3(3) . . ?
C2 C1 C5 112.1(3) . . ?
C12 C1 C5 118.5(3) . . ?
C1 C2 C22 127.3(3) . . ?
C1 C2 C3 109.3(3) . . ?
C22 C2 C3 123.4(3) . . ?
F2 C3 F1 106.7(3) . . ?
F2 C3 C2 114.0(3) . . ?
F1 C3 C2 111.5(3) . . ?
F2 C3 C4 111.5(3) . . ?
F1 C3 C4 108.6(3) . . ?
C2 C3 C4 104.7(3) . . ?
F3 C4 F4 108.3(3) . . ?
F3 C4 C5 113.2(3) . . ?
F4 C4 C5 109.5(3) . . ?
F3 C4 C3 112.7(3) . . ?
F4 C4 C3 109.6(3) . . ?
C5 C4 C3 103.4(3) . . ?
F6 C5 F5 106.1(3) . . ?
F6 C5 C1 113.7(3) . . ?
F5 C5 C1 111.5(3) . . ?
F6 C5 C4 111.5(3) . . ?
F5 C5 C4 110.1(3) . . ?
C1 C5 C4 104.0(3) . . ?
C12 C11 C10 129.1(3) . . ?
C12 C11 S1 110.5(2) . . ?
C10 C11 S1 120.4(3) . . ?
C11 C12 C13 113.2(3) . . ?
C11 C12 C1 124.2(3) . . ?
C13 C12 C1 122.6(3) . . ?
C14 C13 C12 113.0(3) . . ?
C13 C14 S1 110.6(2) . . ?
C13 C14 P1 130.7(3) . . ?
S1 C14 P1 118.66(18) . . ?
C22 C21 C20 131.2(3) . . ?
C22 C21 S2 110.9(2) . . ?
C20 C21 S2 117.9(2) . . ?
C21 C22 C23 111.8(3) . . ?
C21 C22 C2 127.4(3) . . ?
C23 C22 C2 120.8(3) . . ?
C24 C23 C22 113.8(3) . . ?
C23 C24 S2 110.5(2) . . ?
C23 C24 P2 129.3(3) . . ?
S2 C24 P2 120.20(18) . . ?
C32 C31 C36 119.7(3) . . ?
C32 C31 P1 119.2(3) . . ?
C36 C31 P1 121.0(3) . . ?
C31 C32 C33 120.2(4) . . ?
C34 C33 C32 119.7(4) . . ?
C35 C34 C33 120.0(4) . . ?
C34 C35 C36 120.5(4) . . ?
C31 C36 C35 119.7(4) . . ?
C42 C41 C46 118.3(4) . . ?
C42 C41 P1 124.0(3) . . ?
C46 C41 P1 117.7(3) . . ?
C41 C42 C43 120.7(4) . . ?
C44 C43 C42 119.9(4) . . ?
C45 C44 C43 119.8(4) . . ?
C44 C45 C46 121.0(4) . . ?
C45 C46 C41 120.3(4) . . ?
C52 C51 C56 119.7(3) . . ?
C52 C51 P2 122.4(3) . . ?
C56 C51 P2 117.9(3) . . ?
C51 C52 C53 119.8(4) . . ?
C54 C53 C52 120.5(4) . . ?
C55 C54 C53 119.8(4) . . ?
C54 C55 C56 120.5(4) . . ?
C55 C56 C51 119.7(4) . . ?
C62 C61 C66 118.8(3) . . ?
C62 C61 P2 117.9(3) . . ?
C66 C61 P2 123.2(3) . . ?
C63 C62 C61 120.7(4) . . ?
C64 C63 C62 120.4(4) . . ?
C63 C64 C65 119.6(4) . . ?
C64 C65 C66 120.7(4) . . ?
C61 C66 C65 119.8(4) . . ?

loop_
_geom_bond_atom_site_label_1
_geom_bond_atom_site_label_2
_geom_bond_distance
_geom_bond_site_symmetry_2
_geom_bond_publ_flag
Au1 P1 2.2291(8) . ?
Au1 Cl1 2.2863(9) . ?
Au2 P2 2.2263(8) . ?
Au2 Cl2 2.2846(9) . ?
S1 C11 1.717(3) . ?
S1 C14 1.718(3) . ?
S2 C21 1.713(3) . ?
S2 C24 1.723(3) . ?
P1 C14 1.795(3) . ?
P1 C41 1.818(4) . ?
P1 C31 1.820(4) . ?
P2 C24 1.796(3) . ?
P2 C51 1.807(4) . ?
P2 C61 1.821(3) . ?
F1 C3 1.367(4) . ?
F2 C3 1.347(4) . ?
F3 C4 1.343(4) . ?
F4 C4 1.344(4) . ?
F5 C5 1.358(4) . ?
F6 C5 1.353(4) . ?
C1 C2 1.342(4) . ?
C1 C12 1.480(4) . ?
C1 C5 1.496(4) . ?
C2 C22 1.468(4) . ?
C2 C3 1.512(4) . ?
C3 C4 1.532(5) . ?
C4 C5 1.532(5) . ?
C10 C11 1.498(5) . ?
C11 C12 1.365(4) . ?
C12 C13 1.415(4) . ?
C13 C14 1.365(4) . ?
C20 C21 1.497(4) . ?
C21 C22 1.388(4) . ?
C22 C23 1.428(4) . ?
C23 C24 1.363(4) . ?
C31 C32 1.384(5) . ?
C31 C36 1.386(5) . ?
C32 C33 1.394(6) . ?
C33 C34 1.380(6) . ?
C34 C35 1.378(6) . ?
C35 C36 1.387(6) . ?
C41 C42 1.377(5) . ?
C41 C46 1.384(5) . ?
C42 C43 1.388(6) . ?
C43 C44 1.370(6) . ?
C44 C45 1.351(7) . ?
C45 C46 1.379(7) . ?
C51 C52 1.386(5) . ?
C51 C56 1.393(5) . ?
C52 C53 1.388(5) . ?
C53 C54 1.379(6) . ?
C54 C55 1.374(6) . ?
C55 C56 1.389(6) . ?
C61 C62 1.389(5) . ?
C61 C66 1.393(5) . ?
C62 C63 1.384(5) . ?
C63 C64 1.374(6) . ?
C64 C65 1.376(6) . ?
C65 C66 1.395(5) . ?

loop_
_geom_torsion_atom_site_label_1
_geom_torsion_atom_site_label_2
_geom_torsion_atom_site_label_3
_geom_torsion_atom_site_label_4
_geom_torsion
_geom_torsion_site_symmetry_1
_geom_torsion_site_symmetry_2
_geom_torsion_site_symmetry_3
_geom_torsion_site_symmetry_4
_geom_torsion_publ_flag
Cl1 Au1 P1 C14 30.6(9) . . . . ?
Cl1 Au1 P1 C41 151.0(9) . . . . ?
Cl1 Au1 P1 C31 -86.3(9) . . . . ?
Cl2 Au2 P2 C24 -24.1(6) . . . . ?
Cl2 Au2 P2 C51 -145.3(6) . . . . ?
Cl2 Au2 P2 C61 91.0(6) . . . . ?
C12 C1 C2 C22 -5.8(5) . . . . ?
C5 C1 C2 C22 176.3(3) . . . . ?
C12 C1 C2 C3 176.1(3) . . . . ?
C5 C1 C2 C3 -1.8(4) . . . . ?
C1 C2 C3 F2 139.1(3) . . . . ?
C22 C2 C3 F2 -39.1(4) . . . . ?
C1 C2 C3 F1 -100.2(3) . . . . ?
C22 C2 C3 F1 81.6(4) . . . . ?
C1 C2 C3 C4 17.0(4) . . . . ?
C22 C2 C3 C4 -161.1(3) . . . . ?
F2 C3 C4 F3 89.3(4) . . . . ?
F1 C3 C4 F3 -28.0(4) . . . . ?
C2 C3 C4 F3 -147.1(3) . . . . ?
F2 C3 C4 F4 -31.4(4) . . . . ?
F1 C3 C4 F4 -148.6(3) . . . . ?
C2 C3 C4 F4 92.2(3) . . . . ?
F2 C3 C4 C5 -148.2(3) . . . . ?
F1 C3 C4 C5 94.6(3) . . . . ?
C2 C3 C4 C5 -24.5(3) . . . . ?
C2 C1 C5 F6 -135.6(3) . . . . ?
C12 C1 C5 F6 46.2(4) . . . . ?
C2 C1 C5 F5 104.5(3) . . . . ?
C12 C1 C5 F5 -73.6(4) . . . . ?
C2 C1 C5 C4 -14.1(4) . . . . ?
C12 C1 C5 C4 167.7(3) . . . . ?
F3 C4 C5 F6 -91.5(4) . . . . ?
F4 C4 C5 F6 29.4(4) . . . . ?
C3 C4 C5 F6 146.3(3) . . . . ?
F3 C4 C5 F5 25.9(4) . . . . ?
F4 C4 C5 F5 146.9(3) . . . . ?
C3 C4 C5 F5 -96.3(3) . . . . ?
F3 C4 C5 C1 145.6(3) . . . . ?
F4 C4 C5 C1 -93.5(3) . . . . ?
C3 C4 C5 C1 23.3(3) . . . . ?
C14 S1 C11 C12 -0.3(3) . . . . ?
C14 S1 C11 C10 179.7(3) . . . . ?
C10 C11 C12 C13 -179.7(4) . . . . ?
S1 C11 C12 C13 0.3(4) . . . . ?
C10 C11 C12 C1 2.4(6) . . . . ?
S1 C11 C12 C1 -177.7(2) . . . . ?
C2 C1 C12 C11 -69.9(5) . . . . ?
C5 C1 C12 C11 107.9(4) . . . . ?
C2 C1 C12 C13 112.4(4) . . . . ?
C5 C1 C12 C13 -69.8(4) . . . . ?
C11 C12 C13 C14 -0.1(4) . . . . ?
C1 C12 C13 C14 177.8(3) . . . . ?
C12 C13 C14 S1 -0.1(4) . . . . ?
C12 C13 C14 P1 -178.9(3) . . . . ?
C11 S1 C14 C13 0.2(3) . . . . ?
C11 S1 C14 P1 179.2(2) . . . . ?
C41 P1 C14 C13 61.4(4) . . . . ?
C31 P1 C14 C13 -50.4(4) . . . . ?
Au1 P1 C14 C13 -172.9(3) . . . . ?
C41 P1 C14 S1 -117.4(2) . . . . ?
C31 P1 C14 S1 130.8(2) . . . . ?
Au1 P1 C14 S1 8.3(2) . . . . ?
C24 S2 C21 C22 0.9(3) . . . . ?
C24 S2 C21 C20 -176.6(3) . . . . ?
C20 C21 C22 C23 175.9(3) . . . . ?
S2 C21 C22 C23 -1.1(4) . . . . ?
C20 C21 C22 C2 -4.1(6) . . . . ?
S2 C21 C22 C2 178.9(3) . . . . ?
C1 C2 C22 C21 156.0(3) . . . . ?
C3 C2 C22 C21 -26.2(5) . . . . ?
C1 C2 C22 C23 -24.1(5) . . . . ?
C3 C2 C22 C23 153.8(3) . . . . ?
C21 C22 C23 C24 0.8(4) . . . . ?
C2 C22 C23 C24 -179.2(3) . . . . ?
C22 C23 C24 S2 -0.1(4) . . . . ?
C22 C23 C24 P2 -178.6(2) . . . . ?
C21 S2 C24 C23 -0.4(3) . . . . ?
C21 S2 C24 P2 178.2(2) . . . . ?
C51 P2 C24 C23 -67.2(4) . . . . ?
C61 P2 C24 C23 46.1(4) . . . . ?
Au2 P2 C24 C23 166.0(3) . . . . ?
C51 P2 C24 S2 114.4(2) . . . . ?
C61 P2 C24 S2 -132.3(2) . . . . ?
Au2 P2 C24 S2 -12.4(2) . . . . ?
C14 P1 C31 C32 -111.6(3) . . . . ?
C41 P1 C31 C32 136.0(3) . . . . ?
Au1 P1 C31 C32 8.1(3) . . . . ?
C14 P1 C31 C36 64.6(3) . . . . ?
C41 P1 C31 C36 -47.8(3) . . . . ?
Au1 P1 C31 C36 -175.7(3) . . . . ?
C36 C31 C32 C33 -1.3(6) . . . . ?
P1 C31 C32 C33 174.9(3) . . . . ?
C31 C32 C33 C34 -0.4(6) . . . . ?
C32 C33 C34 C35 1.1(6) . . . . ?
C33 C34 C35 C36 -0.2(6) . . . . ?
C32 C31 C36 C35 2.3(6) . . . . ?
P1 C31 C36 C35 -173.9(3) . . . . ?
C34 C35 C36 C31 -1.5(6) . . . . ?
C14 P1 C41 C42 -10.3(4) . . . . ?
C31 P1 C41 C42 100.9(4) . . . . ?
Au1 P1 C41 C42 -132.2(3) . . . . ?
C14 P1 C41 C46 171.1(3) . . . . ?
C31 P1 C41 C46 -77.8(4) . . . . ?
Au1 P1 C41 C46 49.1(4) . . . . ?
C46 C41 C42 C43 0.9(7) . . . . ?
P1 C41 C42 C43 -177.7(3) . . . . ?
C41 C42 C43 C44 0.3(7) . . . . ?
C42 C43 C44 C45 -1.1(8) . . . . ?
C43 C44 C45 C46 0.7(9) . . . . ?
C44 C45 C46 C41 0.5(9) . . . . ?
C42 C41 C46 C45 -1.3(8) . . . . ?
P1 C41 C46 C45 177.5(5) . . . . ?
C24 P2 C51 C52 11.3(3) . . . . ?
C61 P2 C51 C52 -100.4(3) . . . . ?
Au2 P2 C51 C52 133.3(3) . . . . ?
C24 P2 C51 C56 -170.9(3) . . . . ?
C61 P2 C51 C56 77.4(3) . . . . ?
Au2 P2 C51 C56 -48.9(3) . . . . ?
C56 C51 C52 C53 0.6(6) . . . . ?
P2 C51 C52 C53 178.4(3) . . . . ?
C51 C52 C53 C54 -1.1(6) . . . . ?
C52 C53 C54 C55 0.7(6) . . . . ?
C53 C54 C55 C56 0.1(7) . . . . ?
C54 C55 C56 C51 -0.6(7) . . . . ?
C52 C51 C56 C55 0.2(6) . . . . ?
P2 C51 C56 C55 -177.7(3) . . . . ?
C24 P2 C61 C62 64.6(3) . . . . ?
C51 P2 C61 C62 178.2(3) . . . . ?
Au2 P2 C61 C62 -52.9(3) . . . . ?
C24 P2 C61 C66 -118.7(3) . . . . ?
C51 P2 C61 C66 -5.2(3) . . . . ?
Au2 P2 C61 C66 123.7(3) . . . . ?
C66 C61 C62 C63 1.1(6) . . . . ?
P2 C61 C62 C63 177.9(3) . . . . ?
C61 C62 C63 C64 -1.7(7) . . . . ?
C62 C63 C64 C65 0.9(7) . . . . ?
C63 C64 C65 C66 0.4(6) . . . . ?
C62 C61 C66 C65 0.2(5) . . . . ?
P2 C61 C66 C65 -176.4(3) . . . . ?
C64 C65 C66 C61 -0.9(6) . . . . ?
